data_4327952
loop_
_publ_author_name
'Virendra Kumar Rai'
'Masayoshi Nishiura'
'Masanori Takimoto'
'Shanshan Zhao'
'Yu Liu'
'Zhaomin Hou'

_publ_section_title
;
 Bis-Cyclometalated Iridium(III) Complexes Bearing Ancillary Guanidinate
 Ligands. Synthesis, Structure, and Highly Efficient Electroluminescence
;
_journal_name_full 'Inorganic Chemistry'
_journal_page_first 822
_journal_page_last 835
_journal_paper_doi 10.1021/ic201217a
_journal_volume 51
_journal_year 2012
_chemical_formula_sum 'C41 H38 Ir N5 S'
_chemical_formula_weight 825.02
_chemical_name_systematic
; 
 ? 
;
_space_group_IT_number 14
_symmetry_cell_setting monoclinic
_symmetry_space_group_name_Hall '-P 2yn'
_symmetry_space_group_name_H-M 'P 1 21/n 1'
_atom_sites_solution_hydrogens geom
_atom_sites_solution_primary direct
_atom_sites_solution_secondary difmap
_audit_creation_method SHELXL-97
_cell_angle_alpha 90.00
_cell_angle_beta 113.7950(10)
_cell_angle_gamma 90.00
_cell_formula_units_Z 4
_cell_length_a 9.4249(11)
_cell_length_b 38.875(5)
_cell_length_c 10.2628(12)
_cell_measurement_reflns_used 350
_cell_measurement_temperature 173(2)
_cell_measurement_theta_max 25
_cell_measurement_theta_min 2
_cell_volume 3440.6(7)
_computing_cell_refinement 'Bruker SMART'
_computing_data_collection 'Bruker SMART'
_computing_data_reduction 'Bruker SHELXTL'
_computing_molecular_graphics 'Bruker SHELXTL'
_computing_publication_material 'Bruker SHELXTL'
_computing_structure_refinement 'SHELXL-97 (Sheldrick, 1997)'
_computing_structure_solution 'SHELXS-97 (Sheldrick, 1990)'
_diffrn_ambient_temperature 173(2)
_diffrn_measured_fraction_theta_full 0.991
_diffrn_measured_fraction_theta_max 0.991
_diffrn_measurement_device_type 'CCD area detector'
_diffrn_measurement_method 'phi and omega scans'
_diffrn_radiation_monochromator graphite
_diffrn_radiation_source 'fine-focus sealed tube'
_diffrn_radiation_type MoK\a
_diffrn_radiation_wavelength 0.71073
_diffrn_reflns_av_R_equivalents 0.0510
_diffrn_reflns_av_sigmaI/netI 0.0485
_diffrn_reflns_limit_h_max 11
_diffrn_reflns_limit_h_min -10
_diffrn_reflns_limit_k_max 46
_diffrn_reflns_limit_k_min -46
_diffrn_reflns_limit_l_max 12
_diffrn_reflns_limit_l_min -11
_diffrn_reflns_number 18225
_diffrn_reflns_theta_full 25.06
_diffrn_reflns_theta_max 25.06
_diffrn_reflns_theta_min 2.10
_exptl_absorpt_coefficient_mu 3.979
_exptl_absorpt_correction_T_max 0.8259
_exptl_absorpt_correction_T_min 0.2990
_exptl_absorpt_correction_type multi-scan
_exptl_absorpt_process_details SADABS
_exptl_crystal_colour yellow
_exptl_crystal_density_diffrn 1.593
_exptl_crystal_description prism
_exptl_crystal_F_000 1648
_exptl_crystal_size_max 0.40
_exptl_crystal_size_mid 0.30
_exptl_crystal_size_min 0.05
_refine_diff_density_max 2.276
_refine_diff_density_min -2.311
_refine_diff_density_rms 0.142
_refine_ls_extinction_method none
_refine_ls_goodness_of_fit_ref 1.188
_refine_ls_hydrogen_treatment none
_refine_ls_matrix_type full
_refine_ls_number_parameters 427
_refine_ls_number_reflns 6052
_refine_ls_number_restraints 0
_refine_ls_restrained_S_all 1.188
_refine_ls_R_factor_all 0.0559
_refine_ls_R_factor_gt 0.0476
_refine_ls_shift/su_max 0.001
_refine_ls_shift/su_mean 0.000
_refine_ls_structure_factor_coef Fsqd
_refine_ls_weighting_details 'calc w=1/[\s^2^(Fo^2^)+(0.0464P)^2^+6.3323P] where P=(Fo^2^+2Fc^2^)/3'
_refine_ls_weighting_scheme calc
_refine_ls_wR_factor_gt 0.1040
_refine_ls_wR_factor_ref 0.1071
_reflns_number_gt 5368
_reflns_number_total 6052
_reflns_threshold_expression >2sigma(I)
_cod_data_source_file ic201217a_si_002_05.cif
_cod_data_source_block 5
_cod_database_code 4327952

loop_
_symmetry_equiv_pos_as_xyz
'x, y, z'
'-x+1/2, y+1/2, -z+1/2'
'-x, -y, -z'
'x-1/2, -y-1/2, z-1/2'

loop_
_atom_site_label
_atom_site_type_symbol
_atom_site_fract_x
_atom_site_fract_y
_atom_site_fract_z
_atom_site_U_iso_or_equiv
_atom_site_adp_type
_atom_site_occupancy
_atom_site_symmetry_multiplicity
_atom_site_calc_flag
_atom_site_refinement_flags
Ir1 Ir 0.32578(3) 0.152870(6) 0.82649(2) 0.01936(10) Uani 1 1 d .
N1 N 0.2285(6) 0.13112(14) 0.6291(5) 0.0220(12) Uani 1 1 d .
N2 N 0.4116(6) 0.18014(14) 1.0117(6) 0.0257(12) Uani 1 1 d .
N3 N 0.5356(6) 0.12092(14) 0.9056(5) 0.0222(12) Uani 1 1 d .
N4 N 0.3256(6) 0.10349(13) 0.9290(5) 0.0200(11) Uani 1 1 d .
N5 N 0.5538(6) 0.06574(14) 1.0186(5) 0.0246(12) Uani 1 1 d .
S1 S 0.8668(2) 0.02714(6) 1.1510(2) 0.0459(5) Uani 1 1 d .
C1 C 0.1094(7) 0.17189(16) 0.7601(6) 0.0209(14) Uani 1 1 d .
C2 C 0.0109(8) 0.16297(18) 0.6185(7) 0.0264(15) Uani 1 1 d .
C3 C -0.1421(8) 0.17468(19) 0.5555(7) 0.0299(16) Uani 1 1 d .
H3 H -0.2053 0.1687 0.4598 0.036 Uiso 1 1 d R
C4 C -0.2013(8) 0.19473(19) 0.6307(8) 0.0345(17) Uani 1 1 d .
H4 H -0.3053 0.2027 0.5873 0.041 Uiso 1 1 d R
C5 C -0.1085(9) 0.20352(19) 0.7721(8) 0.0331(17) Uani 1 1 d .
H5 H -0.1499 0.2172 0.8252 0.040 Uiso 1 1 d R
C6 C 0.0451(8) 0.19216(16) 0.8347(7) 0.0248(15) Uani 1 1 d .
H6 H 0.1072 0.1984 0.9305 0.030 Uiso 1 1 d R
C7 C 0.0798(8) 0.13967(18) 0.5484(7) 0.0266(11) Uani 1 1 d .
C8 C 0.0038(8) 0.12646(17) 0.4086(7) 0.0266(11) Uani 1 1 d .
H8 H -0.1006 0.1327 0.3520 0.032 Uiso 1 1 d R
C9 C 0.0810(9) 0.1049(2) 0.3558(8) 0.0404(19) Uani 1 1 d .
H9 H 0.0303 0.0957 0.2625 0.048 Uiso 1 1 d R
C10 C 0.2341(9) 0.0963(2) 0.4387(8) 0.0379(18) Uani 1 1 d .
H10 H 0.2900 0.0814 0.4027 0.046 Uiso 1 1 d R
C11 C 0.3039(9) 0.10977(18) 0.5754(7) 0.0308(16) Uani 1 1 d .
H11 H 0.4083 0.1037 0.6328 0.037 Uiso 1 1 d R
C12 C 0.3841(7) 0.19654(16) 0.7559(7) 0.0227(14) Uani 1 1 d .
C13 C 0.3680(8) 0.20443(18) 0.6174(8) 0.0311(16) Uani 1 1 d .
H13 H 0.3238 0.1878 0.5441 0.037 Uiso 1 1 d R
C14 C 0.4153(9) 0.2359(2) 0.5847(9) 0.042(2) Uani 1 1 d .
H14 H 0.4010 0.2408 0.4896 0.050 Uiso 1 1 d R
C15 C 0.4830(10) 0.2602(2) 0.6905(9) 0.046(2) Uani 1 1 d .
H15 H 0.5164 0.2816 0.6682 0.055 Uiso 1 1 d R
C16 C 0.5021(9) 0.25322(19) 0.8279(9) 0.0369(18) Uani 1 1 d .
H16 H 0.5481 0.2699 0.9006 0.044 Uiso 1 1 d R
C17 C 0.4538(7) 0.22167(17) 0.8603(7) 0.0262(15) Uani 1 1 d .
C18 C 0.4716(8) 0.21222(17) 1.0046(7) 0.0281(16) Uani 1 1 d .
C19 C 0.5429(9) 0.23151(19) 1.1278(8) 0.0369(18) Uani 1 1 d .
H19 H 0.5871 0.2532 1.1233 0.044 Uiso 1 1 d R
C20 C 0.5500(9) 0.2195(2) 1.2559(8) 0.0408(19) Uani 1 1 d .
H20 H 0.6007 0.2324 1.3406 0.049 Uiso 1 1 d R
C21 C 0.4819(9) 0.18810(19) 1.2598(8) 0.0374(18) Uani 1 1 d .
H21 H 0.4815 0.1797 1.3466 0.045 Uiso 1 1 d R
C22 C 0.4154(8) 0.16937(18) 1.1375(7) 0.0271(15) Uani 1 1 d .
H22 H 0.3699 0.1478 1.1415 0.032 Uiso 1 1 d R
C23 C 0.4695(8) 0.09657(16) 0.9504(6) 0.0228(14) Uani 1 1 d .
C24 C 0.2147(8) 0.07827(17) 0.9379(7) 0.0264(15) Uani 1 1 d .
H24 H 0.2712 0.0565 0.9801 0.032 Uiso 1 1 d R
C25 C 0.0906(8) 0.0706(2) 0.7912(7) 0.0335(17) Uani 1 1 d .
H25A H 0.0371 0.0919 0.7478 0.050 Uiso 1 1 d R
H25B H 0.0158 0.0542 0.7998 0.050 Uiso 1 1 d R
H25C H 0.1389 0.0606 0.7313 0.050 Uiso 1 1 d R
C26 C 0.1390(9) 0.0919(2) 1.0325(8) 0.0398(19) Uani 1 1 d .
H26A H 0.2171 0.0941 1.1303 0.060 Uiso 1 1 d R
H26B H 0.0576 0.0760 1.0306 0.060 Uiso 1 1 d R
H26C H 0.0934 0.1145 0.9978 0.060 Uiso 1 1 d R
C27 C 0.7008(7) 0.12267(18) 0.9361(7) 0.0273(15) Uani 1 1 d .
H27 H 0.7547 0.1026 0.9972 0.033 Uiso 1 1 d R
C28 C 0.7691(8) 0.15589(18) 1.0155(8) 0.0314(16) Uani 1 1 d .
H28A H 0.7203 0.1756 0.9543 0.047 Uiso 1 1 d R
H28B H 0.8810 0.1563 1.0408 0.047 Uiso 1 1 d R
H28C H 0.7497 0.1571 1.1023 0.047 Uiso 1 1 d R
C29 C 0.7214(9) 0.1208(2) 0.7962(8) 0.0386(18) Uani 1 1 d .
H29A H 0.6878 0.0982 0.7524 0.058 Uiso 1 1 d R
H29B H 0.8309 0.1243 0.8149 0.058 Uiso 1 1 d R
H29C H 0.6588 0.1388 0.7314 0.058 Uiso 1 1 d R
C30 C 0.6228(8) 0.06354(17) 1.1693(7) 0.0250(15) Uani 1 1 d .
C31 C 0.7582(8) 0.04453(19) 1.2397(8) 0.0328(17) Uani 1 1 d .
C32 C 0.8176(9) 0.0416(2) 1.3883(8) 0.044(2) Uani 1 1 d .
H32 H 0.9061 0.0276 1.4356 0.053 Uiso 1 1 d R
C33 C 0.7516(9) 0.0585(2) 1.4674(8) 0.048(2) Uani 1 1 d .
H33 H 0.7931 0.0562 1.5681 0.058 Uiso 1 1 d R
C34 C 0.6240(9) 0.0789(2) 1.3977(8) 0.045(2) Uani 1 1 d .
H34 H 0.5806 0.0918 1.4511 0.054 Uiso 1 1 d R
C35 C 0.5584(9) 0.08070(19) 1.2506(7) 0.0339(17) Uani 1 1 d .
H35 H 0.4671 0.0940 1.2044 0.041 Uiso 1 1 d R
C36 C 0.5874(8) 0.04208(17) 0.9301(7) 0.0269(15) Uani 1 1 d .
C37 C 0.7249(9) 0.02316(17) 0.9773(8) 0.0323(17) Uani 1 1 d .
C38 C 0.7555(11) 0.0019(2) 0.8839(10) 0.046(2) Uani 1 1 d .
H38 H 0.8501 -0.0106 0.9163 0.055 Uiso 1 1 d R
C39 C 0.6504(12) -0.0014(2) 0.7436(10) 0.053(2) Uani 1 1 d .
H39 H 0.6726 -0.0161 0.6801 0.064 Uiso 1 1 d R
C40 C 0.5127(12) 0.0168(2) 0.6971(9) 0.050(2) Uani 1 1 d .
H40 H 0.4405 0.0150 0.6008 0.060 Uiso 1 1 d R
C41 C 0.4799(9) 0.03764(19) 0.7891(8) 0.0354(17) Uani 1 1 d .
H41 H 0.3830 0.0492 0.7570 0.042 Uiso 1 1 d R

loop_
_atom_site_aniso_label
_atom_site_aniso_U_11
_atom_site_aniso_U_22
_atom_site_aniso_U_33
_atom_site_aniso_U_23
_atom_site_aniso_U_13
_atom_site_aniso_U_12
Ir1 0.01838(15) 0.01992(15) 0.01713(14) 0.00058(10) 0.00441(10) 0.00204(11)
N1 0.027(3) 0.024(3) 0.014(3) -0.003(2) 0.006(2) -0.003(2)
N2 0.023(3) 0.028(3) 0.022(3) -0.003(2) 0.004(2) 0.004(2)
N3 0.012(3) 0.025(3) 0.027(3) 0.002(2) 0.005(2) 0.000(2)
N4 0.019(3) 0.019(3) 0.021(3) 0.001(2) 0.008(2) 0.000(2)
N5 0.026(3) 0.023(3) 0.021(3) 0.006(2) 0.005(2) 0.010(2)
S1 0.0323(11) 0.0444(12) 0.0581(13) 0.0083(10) 0.0151(10) 0.0183(9)
C1 0.018(3) 0.020(3) 0.020(3) 0.007(3) 0.004(3) 0.005(3)
C2 0.020(4) 0.027(4) 0.031(4) 0.004(3) 0.009(3) 0.002(3)
C3 0.021(4) 0.040(4) 0.025(4) 0.002(3) 0.006(3) 0.005(3)
C4 0.021(4) 0.038(4) 0.041(4) 0.005(3) 0.008(3) 0.004(3)
C5 0.035(4) 0.032(4) 0.036(4) -0.001(3) 0.019(3) 0.006(3)
C6 0.024(4) 0.022(4) 0.027(3) 0.001(3) 0.009(3) 0.001(3)
C7 0.026(3) 0.028(3) 0.021(2) 0.005(2) 0.005(2) 0.010(2)
C8 0.026(3) 0.028(3) 0.021(2) 0.005(2) 0.005(2) 0.010(2)
C9 0.035(4) 0.054(5) 0.027(4) -0.013(4) 0.007(3) -0.008(4)
C10 0.036(5) 0.048(5) 0.032(4) -0.008(4) 0.016(4) 0.004(4)
C11 0.033(4) 0.031(4) 0.030(4) 0.001(3) 0.013(3) 0.003(3)
C12 0.018(3) 0.014(3) 0.035(4) 0.009(3) 0.010(3) 0.004(3)
C13 0.028(4) 0.032(4) 0.034(4) 0.007(3) 0.014(3) 0.005(3)
C14 0.043(5) 0.041(5) 0.044(5) 0.019(4) 0.021(4) 0.007(4)
C15 0.041(5) 0.035(5) 0.062(6) 0.021(4) 0.022(4) 0.004(4)
C16 0.030(4) 0.023(4) 0.053(5) 0.003(3) 0.012(4) 0.000(3)
C17 0.018(3) 0.022(4) 0.032(4) 0.005(3) 0.003(3) 0.006(3)
C18 0.022(4) 0.022(3) 0.033(4) 0.000(3) 0.004(3) 0.005(3)
C19 0.037(4) 0.023(4) 0.040(4) -0.007(3) 0.005(4) -0.001(3)
C20 0.043(5) 0.038(5) 0.030(4) -0.013(3) 0.002(4) 0.001(4)
C21 0.048(5) 0.030(4) 0.027(4) -0.002(3) 0.008(4) 0.005(4)
C22 0.032(4) 0.021(3) 0.027(4) -0.002(3) 0.012(3) 0.001(3)
C23 0.031(4) 0.019(3) 0.018(3) 0.000(3) 0.009(3) 0.003(3)
C24 0.024(4) 0.023(4) 0.027(4) 0.004(3) 0.005(3) -0.001(3)
C25 0.027(4) 0.039(4) 0.030(4) 0.001(3) 0.007(3) -0.004(3)
C26 0.028(4) 0.055(5) 0.035(4) 0.003(4) 0.012(3) -0.004(4)
C27 0.015(3) 0.028(4) 0.032(4) 0.002(3) 0.003(3) 0.005(3)
C28 0.021(4) 0.033(4) 0.039(4) -0.001(3) 0.011(3) 0.000(3)
C29 0.029(4) 0.048(5) 0.043(5) -0.005(4) 0.019(4) -0.002(4)
C30 0.022(3) 0.024(4) 0.023(3) 0.004(3) 0.003(3) -0.001(3)
C31 0.022(4) 0.034(4) 0.038(4) 0.013(3) 0.007(3) 0.000(3)
C32 0.023(4) 0.058(5) 0.039(4) 0.019(4) 0.001(3) 0.003(4)
C33 0.035(5) 0.077(7) 0.026(4) 0.011(4) 0.005(4) -0.003(4)
C34 0.034(5) 0.069(6) 0.027(4) -0.005(4) 0.008(3) -0.005(4)
C35 0.029(4) 0.040(4) 0.030(4) 0.002(3) 0.008(3) 0.009(3)
C36 0.034(4) 0.017(3) 0.034(4) 0.004(3) 0.019(3) 0.000(3)
C37 0.041(4) 0.015(3) 0.053(5) 0.007(3) 0.030(4) 0.003(3)
C38 0.057(6) 0.026(4) 0.068(6) 0.009(4) 0.039(5) 0.011(4)
C39 0.086(7) 0.033(5) 0.060(6) -0.004(4) 0.050(6) 0.009(5)
C40 0.078(7) 0.040(5) 0.036(5) -0.006(4) 0.029(5) -0.002(5)
C41 0.043(5) 0.031(4) 0.036(4) -0.001(3) 0.020(4) 0.002(3)

loop_
_atom_type_symbol
_atom_type_description
_atom_type_scat_dispersion_real
_atom_type_scat_dispersion_imag
_atom_type_scat_source
C C 0.0033 0.0016 'International Tables Vol C Tables 4.2.6.8 and 6.1.1.4'
H H 0.0000 0.0000 'International Tables Vol C Tables 4.2.6.8 and 6.1.1.4'
N N 0.0061 0.0033 'International Tables Vol C Tables 4.2.6.8 and 6.1.1.4'
S S 0.1246 0.1234 'International Tables Vol C Tables 4.2.6.8 and 6.1.1.4'
Ir Ir -1.4442 7.9887 'International Tables Vol C Tables 4.2.6.8 and 6.1.1.4'

loop_
_geom_angle_atom_site_label_1
_geom_angle_atom_site_label_2
_geom_angle_atom_site_label_3
_geom_angle
C12 Ir1 C1 87.4(3)
C12 Ir1 N2 80.4(2)
C1 Ir1 N2 95.2(2)
C12 Ir1 N1 94.1(2)
C1 Ir1 N1 80.1(2)
N2 Ir1 N1 173.0(2)
C12 Ir1 N4 165.5(2)
C1 Ir1 N4 106.7(2)
N2 Ir1 N4 94.9(2)
N1 Ir1 N4 91.5(2)
C12 Ir1 N3 106.0(2)
C1 Ir1 N3 166.4(2)
N2 Ir1 N3 89.4(2)
N1 Ir1 N3 96.3(2)
N4 Ir1 N3 60.09(19)
C12 Ir1 C23 136.0(2)
C1 Ir1 C23 136.6(2)
N2 Ir1 C23 92.8(2)
N1 Ir1 C23 94.2(2)
N4 Ir1 C23 30.0(2)
N3 Ir1 C23 30.1(2)
C11 N1 C7 119.3(6)
C11 N1 Ir1 124.2(5)
C7 N1 Ir1 116.5(4)
C22 N2 C18 118.6(6)
C22 N2 Ir1 125.5(5)
C18 N2 Ir1 115.9(4)
C23 N3 C27 125.0(6)
C23 N3 Ir1 93.1(4)
C27 N3 Ir1 140.9(4)
C23 N4 C24 124.6(5)
C23 N4 Ir1 93.4(4)
C24 N4 Ir1 139.2(4)
C36 N5 C30 122.5(5)
C36 N5 C23 116.6(5)
C30 N5 C23 119.8(5)
C37 S1 C31 101.3(3)
C6 C1 C2 116.8(6)
C6 C1 Ir1 128.8(5)
C2 C1 Ir1 114.4(5)
C3 C2 C1 121.5(6)
C3 C2 C7 123.7(6)
C1 C2 C7 114.8(6)
C4 C3 C2 120.4(7)
C4 C3 H3 119.8
C2 C3 H3 119.8
C3 C4 C5 119.9(7)
C3 C4 H4 120.1
C5 C4 H4 120.1
C6 C5 C4 119.8(7)
C6 C5 H5 120.1
C4 C5 H5 120.1
C1 C6 C5 121.6(6)
C1 C6 H6 119.2
C5 C6 H6 119.2
N1 C7 C8 120.5(6)
N1 C7 C2 114.0(6)
C8 C7 C2 125.4(6)
C9 C8 C7 119.7(6)
C9 C8 H8 120.2
C7 C8 H8 120.2
C8 C9 C10 119.7(7)
C8 C9 H9 120.1
C10 C9 H9 120.1
C9 C10 C11 118.6(7)
C9 C10 H10 120.7
C11 C10 H10 120.7
N1 C11 C10 122.2(7)
N1 C11 H11 118.9
C10 C11 H11 118.9
C13 C12 C17 116.6(6)
C13 C12 Ir1 128.2(5)
C17 C12 Ir1 115.2(5)
C14 C13 C12 121.6(7)
C14 C13 H13 119.2
C12 C13 H13 119.2
C15 C14 C13 120.1(7)
C15 C14 H14 119.9
C13 C14 H14 119.9
C16 C15 C14 120.0(7)
C16 C15 H15 120.0
C14 C15 H15 120.0
C15 C16 C17 119.8(7)
C15 C16 H16 120.1
C17 C16 H16 120.1
C16 C17 C12 121.9(6)
C16 C17 C18 123.0(6)
C12 C17 C18 115.1(6)
N2 C18 C19 119.8(6)
N2 C18 C17 113.3(6)
C19 C18 C17 126.9(7)
C20 C19 C18 120.5(7)
C20 C19 H19 119.8
C18 C19 H19 119.8
C19 C20 C21 118.9(7)
C19 C20 H20 120.5
C21 C20 H20 120.5
C22 C21 C20 119.3(7)
C22 C21 H21 120.3
C20 C21 H21 120.3
N2 C22 C21 122.8(7)
N2 C22 H22 118.6
C21 C22 H22 118.6
N4 C23 N3 113.4(6)
N4 C23 N5 125.3(6)
N3 C23 N5 121.2(6)
N4 C23 Ir1 56.6(3)
N3 C23 Ir1 56.8(3)
N5 C23 Ir1 178.1(5)
N4 C24 C26 109.7(6)
N4 C24 C25 110.8(5)
C26 C24 C25 109.4(6)
N4 C24 H24 109.0
C26 C24 H24 109.0
C25 C24 H24 109.0
C24 C25 H25A 109.5
C24 C25 H25B 109.5
H25A C25 H25B 109.5
C24 C25 H25C 109.5
H25A C25 H25C 109.5
H25B C25 H25C 109.5
C24 C26 H26A 109.5
C24 C26 H26B 109.5
H26A C26 H26B 109.5
C24 C26 H26C 109.5
H26A C26 H26C 109.5
H26B C26 H26C 109.5
N3 C27 C28 109.7(5)
N3 C27 C29 109.0(5)
C28 C27 C29 110.9(6)
N3 C27 H27 109.1
C28 C27 H27 109.1
C29 C27 H27 109.1
C27 C28 H28A 109.5
C27 C28 H28B 109.5
H28A C28 H28B 109.5
C27 C28 H28C 109.5
H28A C28 H28C 109.5
H28B C28 H28C 109.5
C27 C29 H29A 109.5
C27 C29 H29B 109.5
H29A C29 H29B 109.5
C27 C29 H29C 109.5
H29A C29 H29C 109.5
H29B C29 H29C 109.5
C35 C30 C31 118.3(6)
C35 C30 N5 120.5(6)
C31 C30 N5 121.2(6)
C30 C31 C32 119.1(7)
C30 C31 S1 122.4(5)
C32 C31 S1 118.2(6)
C33 C32 C31 121.9(7)
C33 C32 H32 119.1
C31 C32 H32 119.1
C32 C33 C34 118.5(7)
C32 C33 H33 120.8
C34 C33 H33 120.7
C33 C34 C35 120.7(8)
C33 C34 H34 119.7
C35 C34 H34 119.7
C34 C35 C30 121.4(7)
C34 C35 H35 119.3
C30 C35 H35 119.3
C37 C36 C41 118.5(6)
C37 C36 N5 122.4(6)
C41 C36 N5 119.1(6)
C38 C37 C36 119.9(8)
C38 C37 S1 118.1(6)
C36 C37 S1 121.9(5)
C37 C38 C39 121.0(8)
C37 C38 H38 119.5
C39 C38 H38 119.5
C40 C39 C38 119.2(8)
C40 C39 H39 120.4
C38 C39 H39 120.4
C41 C40 C39 120.4(8)
C41 C40 H40 119.8
C39 C40 H40 119.8
C40 C41 C36 120.9(8)
C40 C41 H41 119.5
C36 C41 H41 119.5

loop_
_geom_bond_atom_site_label_1
_geom_bond_atom_site_label_2
_geom_bond_distance
Ir1 C12 2.008(6)
Ir1 C1 2.012(6)
Ir1 N2 2.037(5)
Ir1 N1 2.039(5)
Ir1 N4 2.189(5)
Ir1 N3 2.195(5)
Ir1 C23 2.618(6)
N1 C11 1.347(9)
N1 C7 1.351(8)
N2 C22 1.345(8)
N2 C18 1.383(9)
N3 C23 1.314(8)
N3 C27 1.461(8)
N4 C23 1.311(8)
N4 C24 1.462(8)
N5 C36 1.416(8)
N5 C30 1.418(8)
N5 C23 1.452(8)
S1 C37 1.751(8)
S1 C31 1.757(8)
C1 C6 1.397(9)
C1 C2 1.416(9)
C2 C3 1.397(9)
C2 C7 1.462(10)
C3 C4 1.365(10)
C3 H3 0.9500
C4 C5 1.401(10)
C4 H4 0.9500
C5 C6 1.397(9)
C5 H5 0.9500
C6 H6 0.9500
C7 C8 1.416(9)
C8 C9 1.359(10)
C8 H8 0.9500
C9 C10 1.389(10)
C9 H9 0.9500
C10 C11 1.390(10)
C10 H10 0.9500
C11 H11 0.9500
C12 C13 1.401(9)
C12 C17 1.402(9)
C13 C14 1.389(10)
C13 H13 0.9500
C14 C15 1.384(12)
C14 H14 0.9500
C15 C16 1.374(11)
C15 H15 0.9500
C16 C17 1.395(10)
C16 H16 0.9500
C17 C18 1.469(9)
C18 C19 1.388(10)
C19 C20 1.372(11)
C19 H19 0.9500
C20 C21 1.386(11)
C20 H20 0.9500
C21 C22 1.365(10)
C21 H21 0.9500
C22 H22 0.9500
C24 C26 1.514(10)
C24 C25 1.518(9)
C24 H24 1.0000
C25 H25A 0.9800
C25 H25B 0.9800
C25 H25C 0.9800
C26 H26A 0.9800
C26 H26B 0.9800
C26 H26C 0.9800
C27 C28 1.524(9)
C27 C29 1.527(10)
C27 H27 1.0000
C28 H28A 0.9800
C28 H28B 0.9800
C28 H28C 0.9800
C29 H29A 0.9800
C29 H29B 0.9800
C29 H29C 0.9800
C30 C35 1.386(10)
C30 C31 1.397(9)
C31 C32 1.400(11)
C32 C33 1.373(12)
C32 H32 0.9500
C33 C34 1.375(11)
C33 H33 0.9500
C34 C35 1.383(10)
C34 H34 0.9500
C35 H35 0.9500
C36 C37 1.396(10)
C36 C41 1.402(10)
C37 C38 1.381(11)
C38 C39 1.386(12)
C38 H38 0.9500
C39 C40 1.385(12)
C39 H39 0.9500
C40 C41 1.370(10)
C40 H40 0.9500
C41 H41 0.9500
